data_7032121
loop_
_publ_author_name
'Sidiropoulos, Anastas'
'Osborne, Brooke'
'Simonov, Alexandr N.'
'Dange, Deepak'
'Bond, Alan M.'
'Stasch, Andreas'
'Jones, Cameron'

_publ_section_title
;
 Expanded ring N-heterocyclic carbene adducts of group 15 element
 trichlorides: synthesis and reduction studies.
;
_journal_issue 39
_journal_name_full 'Dalton transactions (Cambridge, England : 2003)'
_journal_page_first 14858
_journal_page_last 14864
_journal_paper_doi 10.1039/c4dt02074j
_journal_volume 43
_journal_year 2014
_chemical_formula_sum 'C28 H40 Cl3 N2 P'
_chemical_formula_weight 541.94
_chemical_name_systematic
; 
 ? 
;
_space_group_IT_number 14
_symmetry_cell_setting monoclinic
_symmetry_space_group_name_Hall '-P 2yn'
_symmetry_space_group_name_H-M 'P 1 21/n 1'
_atom_sites_solution_hydrogens geom
_atom_sites_solution_primary direct
_atom_sites_solution_secondary difmap
_audit_creation_method SHELXL-97
_cell_angle_alpha 90.00
_cell_angle_beta 95.02(3)
_cell_angle_gamma 90.00
_cell_formula_units_Z 4
_cell_length_a 8.1527(16)
_cell_length_b 10.830(2)
_cell_length_c 31.317(6)
_cell_measurement_temperature 123(2)
_cell_volume 2754.5(9)
_computing_structure_refinement 'SHELXL-97 (Sheldrick, 1997)'
_computing_structure_solution 'SHELXS-97 (Sheldrick, 1990)'
_diffrn_ambient_temperature 123(2)
_diffrn_measured_fraction_theta_full 0.998
_diffrn_measured_fraction_theta_max 0.998
_diffrn_measurement_device_type 'Oxford Gemini Ultra'
_diffrn_radiation_monochromator graphite
_diffrn_radiation_source 'Enhance (Mo) X-ray Source'
_diffrn_radiation_type MoK\a
_diffrn_radiation_wavelength 0.71073
_diffrn_reflns_av_R_equivalents 0.0302
_diffrn_reflns_av_sigmaI/netI 0.0264
_diffrn_reflns_limit_h_max 10
_diffrn_reflns_limit_h_min -10
_diffrn_reflns_limit_k_max 14
_diffrn_reflns_limit_k_min -14
_diffrn_reflns_limit_l_max 39
_diffrn_reflns_limit_l_min -41
_diffrn_reflns_number 24625
_diffrn_reflns_theta_full 28.00
_diffrn_reflns_theta_max 28.00
_diffrn_reflns_theta_min 1.99
_exptl_absorpt_coefficient_mu 0.411
_exptl_absorpt_correction_T_max 0.922
_exptl_absorpt_correction_T_min 0.860
_exptl_absorpt_correction_type multi-scan
_exptl_absorpt_process_details 'SCALE3 ABSPACK'
_exptl_crystal_colour colourless
_exptl_crystal_density_diffrn 1.307
_exptl_crystal_density_method 'not measured'
_exptl_crystal_description block
_exptl_crystal_F_000 1152
_exptl_crystal_size_max 0.35
_exptl_crystal_size_mid 0.25
_exptl_crystal_size_min 0.20
_refine_diff_density_max 0.404
_refine_diff_density_min -0.332
_refine_diff_density_rms 0.057
_refine_ls_extinction_method none
_refine_ls_goodness_of_fit_ref 1.067
_refine_ls_hydrogen_treatment constr
_refine_ls_matrix_type full
_refine_ls_number_parameters 315
_refine_ls_number_reflns 6635
_refine_ls_number_restraints 0
_refine_ls_restrained_S_all 1.067
_refine_ls_R_factor_all 0.0404
_refine_ls_R_factor_gt 0.0349
_refine_ls_shift/su_max 0.001
_refine_ls_shift/su_mean 0.000
_refine_ls_structure_factor_coef Fsqd
_refine_ls_weighting_details 'calc w=1/[\s^2^(Fo^2^)+(0.0422P)^2^+1.5423P] where P=(Fo^2^+2Fc^2^)/3'
_refine_ls_weighting_scheme calc
_refine_ls_wR_factor_gt 0.0880
_refine_ls_wR_factor_ref 0.0913
_reflns_number_gt 5910
_reflns_number_total 6635
_reflns_threshold_expression >2sigma(I)
_cod_data_source_file c4dt02074j2.cif
_cod_data_source_block compound1
_cod_depositor_comments 'Adding full bibliography for 7032119--7032124.cif.'
_cod_original_cell_volume 2754.5(10)
_cod_original_sg_symbol_H-M P2(1)/n
_cod_database_code 7032121

loop_
_symmetry_equiv_pos_as_xyz
'x, y, z'
'-x+1/2, y+1/2, -z+1/2'
'-x, -y, -z'
'x-1/2, -y-1/2, z-1/2'

loop_
_atom_site_label
_atom_site_type_symbol
_atom_site_fract_x
_atom_site_fract_y
_atom_site_fract_z
_atom_site_U_iso_or_equiv
_atom_site_adp_type
_atom_site_occupancy
_atom_site_symmetry_multiplicity
_atom_site_calc_flag
_atom_site_refinement_flags
Cl1 Cl 0.50548(5) 0.46634(3) 0.160368(14) 0.02609(10) Uani 1 1 d .
P1 P 0.59037(5) 0.32525(3) 0.115786(12) 0.01576(9) Uani 1 1 d .
N1 N 0.37990(14) 0.12825(10) 0.14556(4) 0.0127(2) Uani 1 1 d .
C1 C 0.39746(17) 0.22503(12) 0.11964(4) 0.0125(3) Uani 1 1 d .
Cl2 Cl 0.76293(4) 0.26552(3) 0.163479(12) 0.01921(9) Uani 1 1 d .
N2 N 0.27483(14) 0.25561(11) 0.09058(4) 0.0139(2) Uani 1 1 d .
C2 C 0.25089(18) 0.03203(13) 0.13651(5) 0.0166(3) Uani 1 1 d .
H2A H 0.1736 0.0343 0.1592 0.020 Uiso 1 1 calc R
H2B H 0.3035 -0.0504 0.1372 0.020 Uiso 1 1 calc R
Cl3 Cl 0.67873(5) 0.15495(3) 0.072190(12) 0.02122(9) Uani 1 1 d .
C3 C 0.15608(18) 0.05085(14) 0.09346(5) 0.0180(3) Uani 1 1 d .
H3A H 0.0531 0.0020 0.0915 0.022 Uiso 1 1 calc R
H3B H 0.2229 0.0245 0.0702 0.022 Uiso 1 1 calc R
C4 C 0.11750(18) 0.18735(14) 0.08973(5) 0.0198(3) Uani 1 1 d .
H4A H 0.0496 0.2042 0.0626 0.024 Uiso 1 1 calc R
H4B H 0.0552 0.2140 0.1139 0.024 Uiso 1 1 calc R
C5 C 0.46995(17) 0.11107(12) 0.18743(4) 0.0129(3) Uani 1 1 d .
C6 C 0.42184(17) 0.18036(13) 0.22217(5) 0.0149(3) Uani 1 1 d .
C7 C 0.50768(19) 0.16047(14) 0.26208(5) 0.0185(3) Uani 1 1 d .
H7 H 0.4818 0.2092 0.2858 0.022 Uiso 1 1 calc R
C8 C 0.62953(19) 0.07166(14) 0.26806(5) 0.0193(3) Uani 1 1 d .
H8 H 0.6870 0.0604 0.2955 0.023 Uiso 1 1 calc R
C9 C 0.66707(18) -0.00065(13) 0.23383(5) 0.0171(3) Uani 1 1 d .
H9 H 0.7476 -0.0638 0.2384 0.021 Uiso 1 1 calc R
C10 C 0.58951(17) 0.01692(12) 0.19279(5) 0.0141(3) Uani 1 1 d .
C11 C 0.27527(19) 0.26888(13) 0.21904(5) 0.0180(3) Uani 1 1 d .
H11 H 0.2538 0.2962 0.1886 0.022 Uiso 1 1 calc R
C12 C 0.3056(2) 0.38391(15) 0.24738(6) 0.0280(4) Uani 1 1 d .
H12A H 0.3068 0.3602 0.2776 0.042 Uiso 1 1 calc R
H12B H 0.2175 0.4441 0.2405 0.042 Uiso 1 1 calc R
H12C H 0.4118 0.4208 0.2422 0.042 Uiso 1 1 calc R
C13 C 0.1205(2) 0.20388(15) 0.23243(6) 0.0241(3) Uani 1 1 d .
H13A H 0.0921 0.1349 0.2129 0.036 Uiso 1 1 calc R
H13B H 0.0288 0.2627 0.2312 0.036 Uiso 1 1 calc R
H13C H 0.1416 0.1725 0.2617 0.036 Uiso 1 1 calc R
C14 C 0.63648(18) -0.06583(13) 0.15661(5) 0.0164(3) Uani 1 1 d .
H14 H 0.5778 -0.0360 0.1292 0.020 Uiso 1 1 calc R
C15 C 0.82164(19) -0.06360(15) 0.15206(5) 0.0228(3) Uani 1 1 d .
H15A H 0.8559 0.0208 0.1459 0.034 Uiso 1 1 calc R
H15B H 0.8467 -0.1181 0.1285 0.034 Uiso 1 1 calc R
H15C H 0.8810 -0.0921 0.1788 0.034 Uiso 1 1 calc R
C16 C 0.5826(2) -0.19924(14) 0.16431(5) 0.0228(3) Uani 1 1 d .
H16A H 0.6416 -0.2306 0.1907 0.034 Uiso 1 1 calc R
H16B H 0.6081 -0.2510 0.1401 0.034 Uiso 1 1 calc R
H16C H 0.4638 -0.2013 0.1671 0.034 Uiso 1 1 calc R
C17 C 0.28166(17) 0.35317(13) 0.05843(5) 0.0150(3) Uani 1 1 d .
C18 C 0.22451(18) 0.47171(13) 0.06833(5) 0.0167(3) Uani 1 1 d .
C19 C 0.2278(2) 0.56248(14) 0.03671(5) 0.0215(3) Uani 1 1 d .
H19 H 0.1934 0.6440 0.0427 0.026 Uiso 1 1 calc R
C20 C 0.2801(2) 0.53648(15) -0.00313(5) 0.0238(3) Uani 1 1 d .
H20 H 0.2863 0.6004 -0.0237 0.029 Uiso 1 1 calc R
C21 C 0.3235(2) 0.41698(15) -0.01292(5) 0.0215(3) Uani 1 1 d .
H21 H 0.3555 0.3995 -0.0407 0.026 Uiso 1 1 calc R
C22 C 0.32142(18) 0.32146(13) 0.01680(5) 0.0168(3) Uani 1 1 d .
C23 C 0.14590(19) 0.50315(14) 0.10918(5) 0.0199(3) Uani 1 1 d .
H23 H 0.1852 0.4426 0.1319 0.024 Uiso 1 1 calc R
C24 C 0.1876(2) 0.63469(16) 0.12567(6) 0.0295(4) Uani 1 1 d .
H24A H 0.3054 0.6504 0.1243 0.044 Uiso 1 1 calc R
H24B H 0.1601 0.6423 0.1554 0.044 Uiso 1 1 calc R
H24C H 0.1238 0.6950 0.1078 0.044 Uiso 1 1 calc R
C25 C -0.0412(2) 0.49261(17) 0.10128(6) 0.0280(4) Uani 1 1 d .
H25A H -0.0820 0.5547 0.0802 0.042 Uiso 1 1 calc R
H25B H -0.0912 0.5063 0.1282 0.042 Uiso 1 1 calc R
H25C H -0.0704 0.4100 0.0903 0.042 Uiso 1 1 calc R
C26 C 0.34178(19) 0.18901(14) 0.00181(5) 0.0192(3) Uani 1 1 d .
H26 H 0.3687 0.1361 0.0277 0.023 Uiso 1 1 calc R
C27 C 0.4782(2) 0.17215(15) -0.02845(5) 0.0253(3) Uani 1 1 d .
H27A H 0.4520 0.2209 -0.0545 0.038 Uiso 1 1 calc R
H27B H 0.4865 0.0847 -0.0360 0.038 Uiso 1 1 calc R
H27C H 0.5834 0.2001 -0.0141 0.038 Uiso 1 1 calc R
C28 C 0.1777(2) 0.14360(17) -0.02094(6) 0.0302(4) Uani 1 1 d .
H28A H 0.0906 0.1507 -0.0014 0.045 Uiso 1 1 calc R
H28B H 0.1888 0.0571 -0.0294 0.045 Uiso 1 1 calc R
H28C H 0.1492 0.1941 -0.0465 0.045 Uiso 1 1 calc R

loop_
_atom_site_aniso_label
_atom_site_aniso_U_11
_atom_site_aniso_U_22
_atom_site_aniso_U_33
_atom_site_aniso_U_23
_atom_site_aniso_U_13
_atom_site_aniso_U_12
Cl1 0.02251(19) 0.01982(18) 0.0349(2) -0.00770(15) -0.00347(16) -0.00058(14)
P1 0.01306(18) 0.01597(17) 0.01789(19) 0.00279(13) -0.00056(14) -0.00345(13)
N1 0.0122(5) 0.0138(5) 0.0119(5) 0.0010(4) -0.0002(4) -0.0023(4)
C1 0.0117(6) 0.0147(6) 0.0114(6) -0.0010(5) 0.0021(5) -0.0001(5)
Cl2 0.01519(17) 0.02127(17) 0.02046(18) 0.00258(13) -0.00255(13) -0.00262(12)
N2 0.0114(5) 0.0170(6) 0.0133(6) 0.0034(4) 0.0004(4) -0.0014(4)
C2 0.0151(7) 0.0170(7) 0.0172(7) 0.0026(5) -0.0005(5) -0.0060(5)
Cl3 0.01826(18) 0.02664(19) 0.01909(18) -0.00033(13) 0.00347(13) 0.00018(13)
C3 0.0168(7) 0.0216(7) 0.0153(7) 0.0000(5) -0.0005(5) -0.0073(5)
C4 0.0108(6) 0.0258(8) 0.0222(7) 0.0057(6) -0.0019(5) -0.0043(5)
C5 0.0123(6) 0.0140(6) 0.0122(6) 0.0021(5) -0.0001(5) -0.0028(5)
C6 0.0145(7) 0.0144(6) 0.0156(7) 0.0007(5) 0.0014(5) -0.0016(5)
C7 0.0217(7) 0.0196(7) 0.0141(7) -0.0018(5) 0.0013(6) -0.0016(6)
C8 0.0202(7) 0.0235(7) 0.0134(7) 0.0022(5) -0.0029(5) -0.0017(6)
C9 0.0149(7) 0.0186(7) 0.0176(7) 0.0041(5) -0.0001(5) 0.0017(5)
C10 0.0120(6) 0.0147(6) 0.0159(7) 0.0015(5) 0.0023(5) -0.0019(5)
C11 0.0194(7) 0.0176(7) 0.0169(7) -0.0009(5) 0.0006(5) 0.0041(5)
C12 0.0315(9) 0.0215(8) 0.0307(9) -0.0083(6) 0.0010(7) 0.0043(7)
C13 0.0184(7) 0.0262(8) 0.0279(8) -0.0023(6) 0.0030(6) 0.0039(6)
C14 0.0163(7) 0.0164(6) 0.0168(7) 0.0004(5) 0.0034(5) 0.0013(5)
C15 0.0186(7) 0.0238(8) 0.0270(8) 0.0004(6) 0.0075(6) 0.0031(6)
C16 0.0273(8) 0.0159(7) 0.0256(8) -0.0005(6) 0.0041(6) -0.0009(6)
C17 0.0135(6) 0.0180(7) 0.0131(6) 0.0041(5) -0.0015(5) -0.0015(5)
C18 0.0144(7) 0.0197(7) 0.0154(7) 0.0011(5) -0.0014(5) -0.0011(5)
C19 0.0255(8) 0.0170(7) 0.0219(8) 0.0027(6) 0.0007(6) 0.0013(6)
C20 0.0292(8) 0.0230(8) 0.0192(8) 0.0081(6) 0.0023(6) -0.0003(6)
C21 0.0248(8) 0.0258(8) 0.0139(7) 0.0033(6) 0.0023(6) -0.0007(6)
C22 0.0158(7) 0.0199(7) 0.0142(7) 0.0012(5) -0.0009(5) -0.0013(5)
C23 0.0197(7) 0.0221(7) 0.0178(7) 0.0004(5) 0.0015(6) 0.0015(6)
C24 0.0333(9) 0.0265(8) 0.0283(9) -0.0061(7) 0.0004(7) 0.0010(7)
C25 0.0195(8) 0.0320(9) 0.0326(9) 0.0042(7) 0.0037(7) 0.0031(6)
C26 0.0222(8) 0.0200(7) 0.0153(7) -0.0010(5) 0.0011(6) -0.0011(6)
C27 0.0326(9) 0.0262(8) 0.0177(7) -0.0014(6) 0.0063(7) 0.0006(7)
C28 0.0284(9) 0.0300(9) 0.0309(9) -0.0095(7) -0.0041(7) -0.0027(7)

loop_
_atom_type_symbol
_atom_type_description
_atom_type_scat_dispersion_real
_atom_type_scat_dispersion_imag
_atom_type_scat_source
C C 0.0033 0.0016 'International Tables Vol C Tables 4.2.6.8 and 6.1.1.4'
H H 0.0000 0.0000 'International Tables Vol C Tables 4.2.6.8 and 6.1.1.4'
N N 0.0061 0.0033 'International Tables Vol C Tables 4.2.6.8 and 6.1.1.4'
P P 0.1023 0.0942 'International Tables Vol C Tables 4.2.6.8 and 6.1.1.4'
Cl Cl 0.1484 0.1585 'International Tables Vol C Tables 4.2.6.8 and 6.1.1.4'

loop_
_geom_angle_atom_site_label_1
_geom_angle_atom_site_label_2
_geom_angle_atom_site_label_3
_geom_angle
C1 P1 Cl2 106.68(5)
C1 P1 Cl1 92.71(5)
Cl2 P1 Cl1 89.48(2)
C1 P1 Cl3 83.78(5)
Cl2 P1 Cl3 87.26(2)
Cl1 P1 Cl3 174.31(2)
C1 N1 C5 124.91(11)
C1 N1 C2 122.85(12)
C5 N1 C2 111.92(11)
N2 C1 N1 119.60(12)
N2 C1 P1 112.66(10)
N1 C1 P1 127.61(10)
C1 N2 C17 125.27(12)
C1 N2 C4 119.04(12)
C17 N2 C4 115.69(11)
N1 C2 C3 111.93(11)
N1 C2 H2A 109.2
C3 C2 H2A 109.2
N1 C2 H2B 109.2
C3 C2 H2B 109.2
H2A C2 H2B 107.9
C2 C3 C4 106.73(12)
C2 C3 H3A 110.4
C4 C3 H3A 110.4
C2 C3 H3B 110.4
C4 C3 H3B 110.4
H3A C3 H3B 108.6
N2 C4 C3 108.23(12)
N2 C4 H4A 110.1
C3 C4 H4A 110.1
N2 C4 H4B 110.1
C3 C4 H4B 110.1
H4A C4 H4B 108.4
C6 C5 C10 122.06(13)
C6 C5 N1 118.39(12)
C10 C5 N1 119.19(12)
C7 C6 C5 117.33(13)
C7 C6 C11 118.85(13)
C5 C6 C11 123.70(13)
C8 C7 C6 121.78(14)
C8 C7 H7 119.1
C6 C7 H7 119.1
C9 C8 C7 119.57(14)
C9 C8 H8 120.2
C7 C8 H8 120.2
C8 C9 C10 121.58(14)
C8 C9 H9 119.2
C10 C9 H9 119.2
C9 C10 C5 117.46(13)
C9 C10 C14 118.89(13)
C5 C10 C14 123.66(13)
C6 C11 C13 110.59(12)
C6 C11 C12 112.71(13)
C13 C11 C12 107.96(13)
C6 C11 H11 108.5
C13 C11 H11 108.5
C12 C11 H11 108.5
C11 C12 H12A 109.5
C11 C12 H12B 109.5
H12A C12 H12B 109.5
C11 C12 H12C 109.5
H12A C12 H12C 109.5
H12B C12 H12C 109.5
C11 C13 H13A 109.5
C11 C13 H13B 109.5
H13A C13 H13B 109.5
C11 C13 H13C 109.5
H13A C13 H13C 109.5
H13B C13 H13C 109.5
C10 C14 C15 112.04(12)
C10 C14 C16 110.10(12)
C15 C14 C16 109.13(12)
C10 C14 H14 108.5
C15 C14 H14 108.5
C16 C14 H14 108.5
C14 C15 H15A 109.5
C14 C15 H15B 109.5
H15A C15 H15B 109.5
C14 C15 H15C 109.5
H15A C15 H15C 109.5
H15B C15 H15C 109.5
C14 C16 H16A 109.5
C14 C16 H16B 109.5
H16A C16 H16B 109.5
C14 C16 H16C 109.5
H16A C16 H16C 109.5
H16B C16 H16C 109.5
C18 C17 C22 122.09(13)
C18 C17 N2 118.22(13)
C22 C17 N2 119.00(12)
C19 C18 C17 117.24(14)
C19 C18 C23 118.36(13)
C17 C18 C23 124.15(13)
C20 C19 C18 121.53(14)
C20 C19 H19 119.2
C18 C19 H19 119.2
C19 C20 C21 119.71(14)
C19 C20 H20 120.1
C21 C20 H20 120.1
C20 C21 C22 121.92(15)
C20 C21 H21 119.0
C22 C21 H21 119.0
C21 C22 C17 116.95(14)
C21 C22 C26 119.05(13)
C17 C22 C26 123.60(13)
C18 C23 C25 109.61(13)
C18 C23 C24 113.07(13)
C25 C23 C24 108.11(14)
C18 C23 H23 108.7
C25 C23 H23 108.7
C24 C23 H23 108.7
C23 C24 H24A 109.5
C23 C24 H24B 109.5
H24A C24 H24B 109.5
C23 C24 H24C 109.5
H24A C24 H24C 109.5
H24B C24 H24C 109.5
C23 C25 H25A 109.5
C23 C25 H25B 109.5
H25A C25 H25B 109.5
C23 C25 H25C 109.5
H25A C25 H25C 109.5
H25B C25 H25C 109.5
C22 C26 C27 114.02(13)
C22 C26 C28 109.25(13)
C27 C26 C28 108.88(13)
C22 C26 H26 108.2
C27 C26 H26 108.2
C28 C26 H26 108.2
C26 C27 H27A 109.5
C26 C27 H27B 109.5
H27A C27 H27B 109.5
C26 C27 H27C 109.5
H27A C27 H27C 109.5
H27B C27 H27C 109.5
C26 C28 H28A 109.5
C26 C28 H28B 109.5
H28A C28 H28B 109.5
C26 C28 H28C 109.5
H28A C28 H28C 109.5
H28B C28 H28C 109.5

loop_
_geom_bond_atom_site_label_1
_geom_bond_atom_site_label_2
_geom_bond_distance
Cl1 P1 2.2209(7)
P1 C1 1.9234(14)
P1 Cl2 2.0642(8)
P1 Cl3 2.4406(7)
N1 C1 1.3409(17)
N1 C5 1.4577(18)
N1 C2 1.4901(17)
C1 N2 1.3336(18)
N2 C17 1.4639(17)
N2 C4 1.4787(18)
C2 C3 1.508(2)
C2 H2A 0.9900
C2 H2B 0.9900
C3 C4 1.514(2)
C3 H3A 0.9900
C3 H3B 0.9900
C4 H4A 0.9900
C4 H4B 0.9900
C5 C6 1.405(2)
C5 C10 1.4104(19)
C6 C7 1.395(2)
C6 C11 1.528(2)
C7 C8 1.384(2)
C7 H7 0.9500
C8 C9 1.383(2)
C8 H8 0.9500
C9 C10 1.395(2)
C9 H9 0.9500
C10 C14 1.520(2)
C11 C13 1.535(2)
C11 C12 1.537(2)
C11 H11 1.0000
C12 H12A 0.9800
C12 H12B 0.9800
C12 H12C 0.9800
C13 H13A 0.9800
C13 H13B 0.9800
C13 H13C 0.9800
C14 C15 1.529(2)
C14 C16 1.535(2)
C14 H14 1.0000
C15 H15A 0.9800
C15 H15B 0.9800
C15 H15C 0.9800
C16 H16A 0.9800
C16 H16B 0.9800
C16 H16C 0.9800
C17 C18 1.409(2)
C17 C22 1.413(2)
C18 C19 1.397(2)
C18 C23 1.519(2)
C19 C20 1.382(2)
C19 H19 0.9500
C20 C21 1.383(2)
C20 H20 0.9500
C21 C22 1.393(2)
C21 H21 0.9500
C22 C26 1.523(2)
C23 C25 1.528(2)
C23 C24 1.543(2)
C23 H23 1.0000
C24 H24A 0.9800
C24 H24B 0.9800
C24 H24C 0.9800
C25 H25A 0.9800
C25 H25B 0.9800
C25 H25C 0.9800
C26 C27 1.534(2)
C26 C28 1.540(2)
C26 H26 1.0000
C27 H27A 0.9800
C27 H27B 0.9800
C27 H27C 0.9800
C28 H28A 0.9800
C28 H28B 0.9800
C28 H28C 0.9800
